data_4077858
loop_
_publ_author_name
'Bruce, Michael I.'
'Fox, Mark A.'
'Low, Paul J.'
'Nicholson, Brian K.'
'Parker, Christian R.'
'Patalinghug, Wyona C.'
'Skelton, Brian W.'
'White, Allan H.'

_publ_section_title
;
 Substitution of Tetracyanoethene by Ethynyl--Metal Complexes Gives
 Tricyanovinylethynyl (Tricyanobutenynyl) Derivatives: Syntheses,
 Protonation, and Addition of Metal--Ligand Fragments
;
_journal_issue 7
_journal_name_full Organometallics
_journal_page_first 2639
_journal_paper_doi 10.1021/om2007503
_journal_volume 31
_journal_year 2012
_chemical_formula_moiety 'C84 H74 N3 P4 Ru2, F6 P'
_chemical_formula_sum 'C84 H74 F6 N3 P5 Ru2'
_chemical_formula_weight 1596.45
_chemical_name_systematic
;
 ?
;
_space_group_IT_number 43
_symmetry_cell_setting orthorhombic
_symmetry_space_group_name_Hall 'F 2 -2d'
_symmetry_space_group_name_H-M 'F d d 2'
_atom_sites_solution_hydrogens geom
_atom_sites_solution_primary direct
_atom_sites_solution_secondary difmap
_audit_creation_date 2008-10-14T14:31:03-00:00
_audit_creation_method 'WinGX routine CIF_UPDATE'
_cell_angle_alpha 90
_cell_angle_beta 90
_cell_angle_gamma 90
_cell_formula_units_Z 16
_cell_length_a 36.723(17)
_cell_length_b 68.84(3)
_cell_length_c 11.415(5)
_cell_measurement_reflns_used 6848
_cell_measurement_temperature 150(2)
_cell_measurement_theta_max 27.6
_cell_measurement_theta_min 2.22
_cell_volume 28857(2)
_computing_cell_refinement 'Siemens SAINT (Siemens, 1995)'
_computing_data_collection 'Siemens SMART (Siemens, 1995)'
_computing_data_reduction 'xtal ADDREF SORTRF'
_computing_molecular_graphics xtal
_computing_publication_material WinGX
_computing_structure_refinement 'SHELXL-97 (Sheldrick, 1997)'
_computing_structure_solution xtal
_diffrn_ambient_temperature 150(2)
_diffrn_measured_fraction_theta_full 0.995
_diffrn_measured_fraction_theta_max 0.988
_diffrn_measurement_device_type
;
Bruker SMART CCD diffractometer
;
_diffrn_measurement_method '\w scans'
_diffrn_radiation_monochromator graphite
_diffrn_radiation_type MoK\a
_diffrn_radiation_wavelength 0.71073
_diffrn_reflns_av_R_equivalents .072
_diffrn_reflns_av_unetI/netI 0.1085
_diffrn_reflns_limit_h_max 47
_diffrn_reflns_limit_h_min -47
_diffrn_reflns_limit_k_max 89
_diffrn_reflns_limit_k_min -89
_diffrn_reflns_limit_l_max 14
_diffrn_reflns_limit_l_min -13
_diffrn_reflns_number 47047
_diffrn_reflns_theta_full 27.5
_diffrn_reflns_theta_max 27.66
_diffrn_reflns_theta_min 1.18
_exptl_absorpt_coefficient_mu 0.594
_exptl_absorpt_correction_T_max .94
_exptl_absorpt_correction_T_min .80
_exptl_absorpt_correction_type multi-scan
_exptl_absorpt_process_details
;
 SADABS; Sheldrick, 1996
;
_exptl_crystal_colour dark_red
_exptl_crystal_density_diffrn 1.47
_exptl_crystal_density_method 'not measured'
_exptl_crystal_description bar
_exptl_crystal_F_000 13056
_exptl_crystal_size_max .6
_exptl_crystal_size_mid .12
_exptl_crystal_size_min .1
_refine_diff_density_max 0.825
_refine_diff_density_min -0.761
_refine_diff_density_rms 0.112
_refine_ls_abs_structure_details 'Flack H D (1983), Acta Cryst. A39, 876-881'
_refine_ls_abs_structure_Flack 0.02(4)
_refine_ls_extinction_method none
_refine_ls_goodness_of_fit_ref 1.014
_refine_ls_hydrogen_treatment constr
_refine_ls_matrix_type full
_refine_ls_number_parameters 906
_refine_ls_number_reflns 15861
_refine_ls_number_restraints 1
_refine_ls_restrained_S_all 1.014
_refine_ls_R_factor_all 0.1113
_refine_ls_R_factor_gt 0.062
_refine_ls_shift/su_max 0.046
_refine_ls_shift/su_mean 0.002
_refine_ls_structure_factor_coef Fsqd
_refine_ls_weighting_details 'calc w=1/[\s^2^(Fo^2^)+(0.0557P)^2^+242.9883P] where P=(Fo^2^+2Fc^2^)/3'
_refine_ls_weighting_scheme calc
_refine_ls_wR_factor_gt 0.1321
_refine_ls_wR_factor_ref 0.1575
_reflns_number_gt 10929
_reflns_number_total 15861
_reflns_threshold_expression I>2sigma(I)
_cod_data_source_file om2007503_si_001.cif
_cod_data_source_block br1209
_cod_original_cell_volume 28857(22)
_cod_original_sg_symbol_Hall f_2_-2d
_cod_original_sg_symbol_H-M F_d_d_2
_cod_database_code 4077858

loop_
_symmetry_equiv_pos_as_xyz
'x, y, z'
'-x, -y, z'
'-x+1/4, y+1/4, z+1/4'
'x+3/4, -y+3/4, z+1/4'
'x, y+1/2, z+1/2'
'-x, -y+1/2, z+1/2'
'-x+1/4, y+3/4, z+3/4'
'x+3/4, -y+5/4, z+3/4'
'x+1/2, y, z+1/2'
'-x+1/2, -y, z+1/2'
'-x+3/4, y+1/4, z+3/4'
'x+5/4, -y+3/4, z+3/4'
'x+1/2, y+1/2, z'
'-x+1/2, -y+1/2, z'
'-x+3/4, y+3/4, z+1/4'
'x+5/4, -y+5/4, z+1/4'

loop_
_atom_site_label
_atom_site_type_symbol
_atom_site_fract_x
_atom_site_fract_y
_atom_site_fract_z
_atom_site_U_iso_or_equiv
_atom_site_adp_type
_atom_site_occupancy
_atom_site_symmetry_multiplicity
_atom_site_calc_flag
_atom_site_refinement_flags
Ru1 Ru 0.420612(16) 0.569697(8) 0.25002(5) 0.02643(13) Uani 1 1 d .
Ru2 Ru 0.604255(16) 0.531992(8) 0.84686(5) 0.03033(14) Uani 1 1 d .
P1 P 0.38881(5) 0.54273(3) 0.30504(17) 0.0301(4) Uani 1 1 d .
C111 C 0.3512(2) 0.53396(11) 0.2160(6) 0.0322(17) Uani 1 1 d .
C112 C 0.3351(2) 0.51600(12) 0.2398(8) 0.044(2) Uani 1 1 d .
H112 H 0.3442 0.5079 0.3005 0.053 Uiso 1 1 calc R
C113 C 0.3056(2) 0.51018(12) 0.1734(9) 0.048(2) Uani 1 1 d .
H113 H 0.2942 0.4981 0.1903 0.057 Uiso 1 1 calc R
C114 C 0.2924(2) 0.52133(14) 0.0843(9) 0.051(2) Uani 1 1 d .
H114 H 0.2727 0.5168 0.0382 0.062 Uiso 1 1 calc R
C115 C 0.3076(3) 0.53905(14) 0.0610(8) 0.053(2) Uani 1 1 d .
H115 H 0.2982 0.5471 0.0005 0.063 Uiso 1 1 calc R
C116 C 0.3367(2) 0.54495(12) 0.1269(7) 0.041(2) Uani 1 1 d .
H116 H 0.3475 0.5572 0.1103 0.049 Uiso 1 1 calc R
C121 C 0.41484(18) 0.52090(10) 0.3332(7) 0.0290(16) Uani 1 1 d .
C122 C 0.4267(2) 0.50957(10) 0.2393(8) 0.0370(18) Uani 1 1 d .
H122 H 0.4186 0.5125 0.1622 0.044 Uiso 1 1 calc R
C123 C 0.4500(2) 0.49409(11) 0.2573(8) 0.0431(19) Uani 1 1 d .
H123 H 0.4585 0.4866 0.1928 0.052 Uiso 1 1 calc R
C124 C 0.4608(2) 0.48955(11) 0.3688(8) 0.041(2) Uani 1 1 d .
H124 H 0.4768 0.4789 0.3807 0.049 Uiso 1 1 calc R
C125 C 0.4491(2) 0.49992(11) 0.4628(7) 0.0373(19) Uani 1 1 d .
H125 H 0.4568 0.4965 0.5395 0.045 Uiso 1 1 calc R
C126 C 0.4257(2) 0.51576(11) 0.4462(7) 0.0370(19) Uani 1 1 d .
H126 H 0.4172 0.523 0.5117 0.044 Uiso 1 1 calc R
C10 C 0.3666(2) 0.54819(10) 0.4438(7) 0.0369(18) Uani 1 1 d .
H10A H 0.3486 0.538 0.4631 0.044 Uiso 1 1 calc R
H10B H 0.3848 0.5488 0.5076 0.044 Uiso 1 1 calc R
C20 C 0.3478(2) 0.56777(10) 0.4298(7) 0.0364(18) Uani 1 1 d .
H20A H 0.3391 0.5724 0.507 0.044 Uiso 1 1 calc R
H20B H 0.3264 0.5664 0.3775 0.044 Uiso 1 1 calc R
P2 P 0.37926(5) 0.58531(3) 0.36838(17) 0.0301(4) Uani 1 1 d .
C211 C 0.3494(2) 0.60339(11) 0.3023(7) 0.0376(18) Uani 1 1 d .
C212 C 0.3225(2) 0.59766(12) 0.2251(8) 0.044(2) Uani 1 1 d .
H212 H 0.3189 0.5842 0.2107 0.053 Uiso 1 1 calc R
C213 C 0.3007(3) 0.61115(14) 0.1682(9) 0.060(3) Uani 1 1 d .
H213 H 0.2816 0.6071 0.1178 0.072 Uiso 1 1 calc R
C214 C 0.3075(3) 0.63075(15) 0.1867(10) 0.065(3) Uani 1 1 d .
H214 H 0.2933 0.6402 0.1469 0.077 Uiso 1 1 calc R
C215 C 0.3342(3) 0.63648(13) 0.2616(9) 0.061(3) Uani 1 1 d .
H215 H 0.3383 0.6499 0.2742 0.074 Uiso 1 1 calc R
C216 C 0.3556(2) 0.62303(11) 0.3197(7) 0.041(2) Uani 1 1 d .
H216 H 0.3743 0.6272 0.3712 0.049 Uiso 1 1 calc R
C221 C 0.3959(2) 0.59777(10) 0.4971(7) 0.0373(18) Uani 1 1 d .
C222 C 0.4326(2) 0.60226(11) 0.5098(7) 0.0417(19) Uani 1 1 d .
H222 H 0.4493 0.5987 0.45 0.05 Uiso 1 1 calc R
C223 C 0.4453(3) 0.61189(13) 0.6089(8) 0.055(2) Uani 1 1 d .
H223 H 0.4705 0.6147 0.6169 0.066 Uiso 1 1 calc R
C224 C 0.4215(3) 0.61730(14) 0.6941(8) 0.059(3) Uani 1 1 d .
H224 H 0.4304 0.624 0.7609 0.071 Uiso 1 1 calc R
C225 C 0.3850(3) 0.61331(13) 0.6863(8) 0.054(3) Uani 1 1 d .
H225 H 0.3686 0.6171 0.7465 0.065 Uiso 1 1 calc R
C226 C 0.3728(2) 0.60353(11) 0.5870(7) 0.042(2) Uani 1 1 d .
H226 H 0.3476 0.6007 0.5805 0.051 Uiso 1 1 calc R
C1 C 0.44979(19) 0.56287(10) 0.3822(7) 0.0295(16) Uani 1 1 d .
C2 C 0.4711(2) 0.55746(11) 0.4594(7) 0.0332(17) Uani 1 1 d .
C3 C 0.4938(2) 0.55040(11) 0.5462(8) 0.044(2) Uani 1 1 d .
C31 C 0.4769(3) 0.53973(13) 0.6510(7) 0.044(2) Uani 1 1 d .
N31 N 0.4631(2) 0.53145(12) 0.7229(7) 0.060(2) Uani 1 1 d .
C4 C 0.5300(2) 0.55130(11) 0.5462(8) 0.043(2) Uani 1 1 d .
C41 C 0.5484(2) 0.56040(12) 0.4522(8) 0.0390(19) Uani 1 1 d .
N41 N 0.5647(2) 0.56710(12) 0.3779(8) 0.059(2) Uani 1 1 d .
C5 C 0.5521(2) 0.54324(11) 0.6370(7) 0.0393(19) Uani 1 1 d .
N5 N 0.57169(19) 0.53719(9) 0.7072(6) 0.0350(15) Uani 1 1 d .
P3 P 0.65617(6) 0.52311(3) 0.73883(19) 0.0364(5) Uani 1 1 d .
C311 C 0.6628(2) 0.52796(12) 0.5816(7) 0.0403(19) Uani 1 1 d .
C312 C 0.6333(2) 0.52727(11) 0.5069(7) 0.0381(18) Uani 1 1 d .
H312 H 0.6098 0.5244 0.537 0.046 Uiso 1 1 calc R
C313 C 0.6376(2) 0.53078(11) 0.3883(7) 0.042(2) Uani 1 1 d .
H313 H 0.6169 0.5304 0.3386 0.05 Uiso 1 1 calc R
C314 C 0.6702(2) 0.53475(13) 0.3419(8) 0.052(2) Uani 1 1 d .
H314 H 0.6724 0.5374 0.2606 0.062 Uiso 1 1 calc R
C315 C 0.7002(3) 0.53495(16) 0.4131(9) 0.065(3) Uani 1 1 d .
H315 H 0.7235 0.5377 0.3811 0.078 Uiso 1 1 calc R
C316 C 0.6966(2) 0.53108(15) 0.5334(7) 0.054(2) Uani 1 1 d .
H316 H 0.7176 0.5306 0.5818 0.064 Uiso 1 1 calc R
C321 C 0.6625(2) 0.49673(13) 0.7349(8) 0.046(2) Uani 1 1 d .
C322 C 0.6318(2) 0.48466(13) 0.7271(7) 0.043(2) Uani 1 1 d .
H322 H 0.6082 0.4903 0.7226 0.052 Uiso 1 1 calc R
C323 C 0.6354(3) 0.46470(13) 0.7258(7) 0.048(2) Uani 1 1 d .
H323 H 0.6144 0.4567 0.7203 0.057 Uiso 1 1 calc R
C324 C 0.6685(3) 0.45646(14) 0.7323(8) 0.055(3) Uani 1 1 d .
H324 H 0.6707 0.4427 0.7344 0.066 Uiso 1 1 calc R
C325 C 0.6990(3) 0.46790(14) 0.7358(8) 0.057(3) Uani 1 1 d .
H325 H 0.7223 0.4619 0.7364 0.068 Uiso 1 1 calc R
C326 C 0.6969(2) 0.48791(13) 0.7386(8) 0.050(2) Uani 1 1 d .
H326 H 0.7184 0.4956 0.7429 0.06 Uiso 1 1 calc R
C331 C 0.6970(2) 0.53190(13) 0.8111(7) 0.043(2) Uani 1 1 d .
C332 C 0.7085(2) 0.52282(13) 0.9134(7) 0.047(2) Uani 1 1 d .
H332 H 0.6962 0.5115 0.9395 0.056 Uiso 1 1 calc R
C333 C 0.7370(3) 0.52979(14) 0.9768(8) 0.057(3) Uani 1 1 d .
H333 H 0.7444 0.5231 1.0454 0.069 Uiso 1 1 calc R
C334 C 0.7551(3) 0.54629(17) 0.9442(10) 0.078(4) Uani 1 1 d .
H334 H 0.7748 0.5512 0.9895 0.093 Uiso 1 1 calc R
C335 C 0.7437(2) 0.55569(14) 0.8418(10) 0.062(3) Uani 1 1 d .
H335 H 0.7559 0.5672 0.8171 0.074 Uiso 1 1 calc R
C336 C 0.7155(2) 0.54860(14) 0.7769(9) 0.055(3) Uani 1 1 d .
H336 H 0.7083 0.5552 0.7075 0.066 Uiso 1 1 calc R
P4 P 0.61315(5) 0.56556(3) 0.85148(19) 0.0334(4) Uani 1 1 d .
C411 C 0.6421(2) 0.57704(12) 0.7432(7) 0.0400(18) Uani 1 1 d .
C412 C 0.6369(2) 0.57213(11) 0.6253(7) 0.042(2) Uani 1 1 d .
H412 H 0.6175 0.5637 0.6048 0.051 Uiso 1 1 calc R
C413 C 0.6590(3) 0.57922(13) 0.5391(8) 0.052(2) Uani 1 1 d .
H413 H 0.6544 0.5759 0.4597 0.062 Uiso 1 1 calc R
C414 C 0.6871(3) 0.59087(14) 0.5654(10) 0.064(3) Uani 1 1 d .
H414 H 0.7031 0.5952 0.5055 0.077 Uiso 1 1 calc R
C415 C 0.6926(3) 0.59645(14) 0.6778(10) 0.060(3) Uani 1 1 d .
H415 H 0.7119 0.6052 0.6954 0.072 Uiso 1 1 calc R
C416 C 0.6705(2) 0.58966(12) 0.7680(8) 0.048(2) Uani 1 1 d .
H416 H 0.6749 0.5937 0.8464 0.058 Uiso 1 1 calc R
C421 C 0.6306(2) 0.57451(12) 0.9901(7) 0.043(2) Uani 1 1 d .
C422 C 0.6659(3) 0.56864(13) 1.0247(7) 0.047(2) Uani 1 1 d .
H422 H 0.6797 0.5599 0.9776 0.056 Uiso 1 1 calc R
C423 C 0.6800(3) 0.57581(15) 1.1282(9) 0.067(3) Uani 1 1 d .
H423 H 0.7042 0.5724 1.1491 0.081 Uiso 1 1 calc R
C424 C 0.6607(3) 0.58757(14) 1.2019(8) 0.057(3) Uani 1 1 d .
H424 H 0.6713 0.5922 1.2724 0.068 Uiso 1 1 calc R
C425 C 0.6255(3) 0.59258(15) 1.1722(8) 0.064(3) Uani 1 1 d .
H425 H 0.6113 0.6004 1.2235 0.076 Uiso 1 1 calc R
C426 C 0.6107(3) 0.58609(13) 1.0651(8) 0.055(2) Uani 1 1 d .
H426 H 0.5866 0.5898 1.0442 0.066 Uiso 1 1 calc R
C431 C 0.5711(2) 0.57927(11) 0.8355(7) 0.0371(18) Uani 1 1 d .
C432 C 0.5725(2) 0.59908(12) 0.8137(8) 0.047(2) Uani 1 1 d .
H432 H 0.5953 0.605 0.7962 0.056 Uiso 1 1 calc R
C433 C 0.5418(3) 0.61030(13) 0.8168(10) 0.063(3) Uani 1 1 d .
H433 H 0.5435 0.6238 0.8009 0.075 Uiso 1 1 calc R
C434 C 0.5084(3) 0.60212(12) 0.8427(8) 0.051(2) Uani 1 1 d .
H434 H 0.4873 0.61 0.8482 0.061 Uiso 1 1 calc R
C435 C 0.5060(3) 0.58258(13) 0.8603(8) 0.049(2) Uani 1 1 d .
H435 H 0.483 0.5767 0.8735 0.059 Uiso 1 1 calc R
C436 C 0.5376(2) 0.57107(11) 0.8589(7) 0.0350(17) Uani 1 1 d .
H436 H 0.5359 0.5575 0.8741 0.042 Uiso 1 1 calc R
C101 C 0.4661(2) 0.56552(12) 0.1231(6) 0.0365(18) Uani 1 1 d .
C102 C 0.4335(3) 0.56286(11) 0.0621(6) 0.040(2) Uani 1 1 d .
C103 C 0.4131(2) 0.58009(12) 0.0602(6) 0.0375(19) Uani 1 1 d .
C104 C 0.4345(2) 0.59430(10) 0.1224(7) 0.0388(19) Uani 1 1 d .
C105 C 0.4666(2) 0.58538(11) 0.1597(6) 0.0340(18) Uani 1 1 d .
C106 C 0.4965(3) 0.55149(13) 0.1404(9) 0.056(3) Uani 1 1 d .
H10C H 0.4865 0.5384 0.1492 0.085 Uiso 1 1 calc R
H10D H 0.5101 0.555 0.2111 0.085 Uiso 1 1 calc R
H10E H 0.5127 0.5519 0.0724 0.085 Uiso 1 1 calc R
C107 C 0.4250(3) 0.54484(14) -0.0093(8) 0.063(3) Uani 1 1 d .
H10F H 0.431 0.5472 -0.0917 0.095 Uiso 1 1 calc R
H10G H 0.399 0.5417 -0.0023 0.095 Uiso 1 1 calc R
H10H H 0.4395 0.5339 0.0199 0.095 Uiso 1 1 calc R
C108 C 0.3820(3) 0.58458(17) -0.0171(9) 0.070(3) Uani 1 1 d .
H10I H 0.391 0.588 -0.0953 0.105 Uiso 1 1 calc R
H10J H 0.3683 0.5955 0.0153 0.105 Uiso 1 1 calc R
H10K H 0.3661 0.5732 -0.0227 0.105 Uiso 1 1 calc R
C109 C 0.4262(3) 0.61540(12) 0.1299(10) 0.062(3) Uani 1 1 d .
H10L H 0.4364 0.6207 0.2025 0.094 Uiso 1 1 calc R
H10M H 0.3997 0.6173 0.1296 0.094 Uiso 1 1 calc R
H10N H 0.4369 0.6221 0.0626 0.094 Uiso 1 1 calc R
C100 C 0.4978(3) 0.59558(14) 0.2182(8) 0.055(3) Uani 1 1 d .
H10O H 0.5162 0.599 0.1595 0.083 Uiso 1 1 calc R
H10P H 0.5086 0.587 0.2772 0.083 Uiso 1 1 calc R
H10Q H 0.4889 0.6074 0.2562 0.083 Uiso 1 1 calc R
C201 C 0.5789(2) 0.50548(11) 0.9239(6) 0.0338(18) Uani 1 1 d .
H201 H 0.5698 0.4949 0.8788 0.041 Uiso 1 1 calc R
C202 C 0.6150(2) 0.50756(12) 0.9678(6) 0.0373(19) Uani 1 1 d .
H202 H 0.6342 0.4985 0.957 0.045 Uiso 1 1 calc R
C203 C 0.6176(2) 0.52507(12) 1.0295(7) 0.041(2) Uani 1 1 d .
H203 H 0.6388 0.53 1.0672 0.049 Uiso 1 1 calc R
C204 C 0.5828(2) 0.53417(11) 1.0254(7) 0.0383(19) Uani 1 1 d .
H204 H 0.5764 0.5462 1.0604 0.046 Uiso 1 1 calc R
C205 C 0.5593(2) 0.52194(12) 0.9597(7) 0.0391(19) Uani 1 1 d .
H205 H 0.5344 0.5245 0.9427 0.047 Uiso 1 1 calc R
P P 0.52401(7) 0.65623(4) 0.0529(2) 0.0562(7) Uani 1 1 d .
F1 F 0.5499(2) 0.63752(12) 0.0474(8) 0.124(3) Uani 1 1 d .
F2 F 0.49521(19) 0.64488(9) -0.0219(8) 0.101(2) Uani 1 1 d .
F3 F 0.5006(2) 0.67389(10) 0.0564(8) 0.121(3) Uani 1 1 d .
F4 F 0.5524(3) 0.66716(11) 0.1267(8) 0.140(4) Uani 1 1 d .
F5 F 0.5399(3) 0.66303(13) -0.0650(8) 0.135(3) Uani 1 1 d .
F6 F 0.5095(2) 0.64657(13) 0.1651(8) 0.122(3) Uani 1 1 d .

loop_
_atom_site_aniso_label
_atom_site_aniso_U_11
_atom_site_aniso_U_22
_atom_site_aniso_U_33
_atom_site_aniso_U_23
_atom_site_aniso_U_13
_atom_site_aniso_U_12
Ru1 0.0281(3) 0.0296(3) 0.0216(3) 0.0012(2) -0.0014(3) 0.0045(2)
Ru2 0.0287(3) 0.0390(3) 0.0233(3) 0.0045(3) -0.0016(3) -0.0022(3)
P1 0.0316(10) 0.0320(10) 0.0266(10) 0.0029(7) -0.0025(8) 0.0015(8)
C111 0.027(4) 0.042(4) 0.028(4) -0.003(3) -0.004(3) 0.005(3)
C112 0.039(5) 0.046(5) 0.046(5) 0.000(4) 0.000(4) 0.009(4)
C113 0.039(5) 0.039(5) 0.066(6) -0.013(4) -0.009(5) -0.001(4)
C114 0.029(4) 0.065(6) 0.060(6) -0.021(5) -0.010(5) 0.014(4)
C115 0.046(5) 0.061(6) 0.051(6) -0.009(4) -0.015(5) 0.012(5)
C116 0.046(5) 0.046(5) 0.030(5) -0.002(3) -0.002(4) 0.015(4)
C121 0.025(4) 0.028(3) 0.035(4) 0.004(3) -0.008(3) -0.005(3)
C122 0.045(5) 0.032(4) 0.034(4) -0.004(3) -0.008(4) 0.009(3)
C123 0.046(5) 0.038(4) 0.045(5) -0.002(4) 0.003(5) 0.004(4)
C124 0.038(4) 0.035(4) 0.051(6) 0.007(4) -0.006(4) 0.004(3)
C125 0.044(5) 0.034(4) 0.033(5) 0.012(3) -0.009(4) 0.000(4)
C126 0.040(5) 0.039(4) 0.033(4) 0.002(3) 0.007(4) -0.001(4)
C10 0.048(5) 0.030(4) 0.033(4) 0.003(3) -0.002(4) 0.001(3)
C20 0.041(5) 0.039(4) 0.030(4) 0.000(3) 0.006(4) 0.006(4)
P2 0.0310(10) 0.0342(10) 0.0252(11) 0.0001(7) 0.0012(8) 0.0064(8)
C211 0.035(4) 0.043(5) 0.034(4) -0.001(3) -0.004(4) 0.006(4)
C212 0.044(5) 0.035(4) 0.054(6) -0.004(4) -0.013(4) 0.007(4)
C213 0.055(6) 0.067(7) 0.057(6) 0.000(5) -0.018(5) 0.018(5)
C214 0.069(7) 0.058(6) 0.067(7) 0.012(5) -0.012(6) 0.027(5)
C215 0.084(7) 0.040(5) 0.060(7) 0.008(5) -0.023(6) 0.018(5)
C216 0.046(5) 0.043(5) 0.034(5) 0.000(3) -0.011(4) 0.008(4)
C221 0.044(5) 0.039(4) 0.028(4) -0.001(3) 0.002(4) 0.018(3)
C222 0.046(5) 0.046(5) 0.032(5) -0.006(4) 0.006(4) 0.008(4)
C223 0.048(5) 0.072(6) 0.046(6) -0.010(5) -0.009(5) 0.006(5)
C224 0.071(7) 0.068(6) 0.038(5) -0.013(4) -0.016(5) 0.013(5)
C225 0.071(7) 0.059(6) 0.033(5) -0.006(4) -0.008(5) 0.021(5)
C226 0.043(5) 0.050(5) 0.034(5) 0.001(4) 0.004(4) 0.020(4)
C1 0.023(4) 0.031(4) 0.035(4) 0.000(3) 0.004(3) 0.002(3)
C2 0.030(4) 0.038(4) 0.032(4) 0.002(3) -0.003(3) 0.003(3)
C3 0.049(5) 0.037(4) 0.045(5) -0.014(4) -0.022(4) 0.009(4)
C31 0.052(6) 0.056(5) 0.023(5) -0.008(4) -0.002(4) 0.010(4)
N31 0.073(6) 0.078(6) 0.029(5) 0.006(4) 0.009(4) 0.018(5)
C4 0.049(5) 0.035(4) 0.046(5) 0.001(4) 0.000(4) 0.003(4)
C41 0.038(5) 0.039(4) 0.039(5) 0.007(4) -0.005(4) -0.007(4)
N41 0.048(5) 0.065(5) 0.064(6) 0.020(4) -0.008(4) -0.012(4)
C5 0.048(5) 0.037(4) 0.034(5) -0.003(3) -0.015(4) 0.010(4)
N5 0.038(4) 0.033(3) 0.034(4) 0.001(3) -0.003(3) -0.004(3)
P3 0.0295(10) 0.0512(12) 0.0285(11) 0.0075(9) -0.0010(9) 0.0035(9)
C311 0.035(4) 0.050(5) 0.035(5) 0.012(4) 0.007(4) 0.005(4)
C312 0.030(4) 0.046(4) 0.039(5) 0.000(4) 0.001(4) 0.004(3)
C313 0.048(5) 0.045(5) 0.033(5) 0.005(3) 0.001(4) 0.004(4)
C314 0.059(6) 0.071(6) 0.025(4) 0.006(4) 0.008(5) 0.002(5)
C315 0.051(6) 0.099(8) 0.045(6) 0.015(6) 0.004(5) 0.000(6)
C316 0.027(4) 0.107(8) 0.027(5) 0.003(4) 0.003(4) 0.007(5)
C321 0.044(5) 0.061(5) 0.034(5) 0.000(4) 0.000(4) 0.011(4)
C322 0.039(5) 0.063(5) 0.027(5) 0.000(4) -0.001(4) 0.007(4)
C323 0.064(6) 0.049(5) 0.030(5) 0.003(4) 0.004(4) 0.002(4)
C324 0.080(7) 0.057(5) 0.029(5) 0.007(4) 0.010(5) 0.025(5)
C325 0.067(7) 0.071(6) 0.032(5) 0.006(5) -0.001(5) 0.027(5)
C326 0.042(5) 0.067(6) 0.042(5) 0.008(5) 0.005(5) 0.012(4)
C331 0.030(4) 0.055(5) 0.044(5) 0.009(4) 0.004(4) 0.005(4)
C332 0.033(5) 0.069(6) 0.038(5) 0.020(4) -0.011(4) -0.008(4)
C333 0.045(5) 0.082(7) 0.045(6) 0.019(5) -0.016(5) -0.013(5)
C334 0.048(6) 0.103(8) 0.083(8) 0.046(7) -0.038(6) -0.037(6)
C335 0.037(5) 0.071(6) 0.078(7) 0.031(6) -0.008(5) -0.020(4)
C336 0.032(5) 0.071(6) 0.061(7) 0.020(5) 0.001(4) 0.000(4)
P4 0.0356(11) 0.0388(10) 0.0259(10) 0.0039(9) -0.0030(10) -0.0054(8)
C411 0.037(4) 0.051(4) 0.032(4) 0.011(4) 0.000(4) -0.008(4)
C412 0.046(5) 0.037(4) 0.044(5) 0.008(3) 0.000(4) 0.003(4)
C413 0.060(6) 0.057(6) 0.038(5) 0.013(4) 0.014(4) 0.002(5)
C414 0.070(7) 0.057(6) 0.066(7) 0.033(5) 0.034(6) 0.004(5)
C415 0.047(6) 0.052(6) 0.081(8) 0.024(5) 0.015(5) -0.015(5)
C416 0.048(5) 0.051(5) 0.045(6) 0.011(4) -0.001(4) -0.009(4)
C421 0.057(5) 0.046(5) 0.025(4) 0.008(4) 0.001(4) -0.022(4)
C422 0.054(6) 0.053(5) 0.033(5) 0.006(4) -0.016(4) -0.016(4)
C423 0.085(8) 0.068(6) 0.049(7) 0.010(5) -0.034(6) -0.028(6)
C424 0.078(8) 0.065(6) 0.028(5) 0.002(4) -0.008(5) -0.033(6)
C425 0.092(9) 0.069(7) 0.030(5) -0.012(4) 0.005(5) -0.030(6)
C426 0.067(7) 0.058(6) 0.041(6) -0.006(4) 0.000(5) -0.014(5)
C431 0.048(5) 0.037(4) 0.026(4) -0.001(3) 0.004(4) -0.001(3)
C432 0.039(5) 0.045(5) 0.057(6) 0.007(4) 0.008(4) -0.002(4)
C433 0.071(7) 0.032(5) 0.085(8) 0.003(5) -0.006(6) 0.001(5)
C434 0.054(6) 0.053(5) 0.046(5) 0.006(4) 0.000(5) 0.019(4)
C435 0.050(5) 0.055(5) 0.042(5) 0.000(4) 0.001(5) -0.011(4)
C436 0.033(4) 0.045(4) 0.028(4) 0.004(3) 0.007(4) 0.001(3)
C101 0.038(4) 0.051(5) 0.021(4) 0.004(3) 0.011(3) 0.011(4)
C102 0.062(6) 0.038(4) 0.019(4) 0.000(3) 0.009(4) -0.003(4)
C103 0.032(4) 0.060(5) 0.020(4) 0.011(3) 0.003(3) 0.001(4)
C104 0.054(5) 0.030(4) 0.032(5) 0.012(3) 0.015(4) 0.005(4)
C105 0.040(5) 0.039(4) 0.023(4) 0.013(3) 0.002(3) -0.005(4)
C106 0.056(6) 0.054(5) 0.059(6) 0.010(4) 0.019(5) 0.019(5)
C107 0.089(8) 0.065(6) 0.036(5) -0.014(5) 0.011(6) -0.029(5)
C108 0.056(6) 0.105(8) 0.048(6) 0.030(6) -0.013(5) -0.003(6)
C109 0.076(7) 0.040(5) 0.071(7) 0.013(5) 0.027(6) 0.009(5)
C100 0.057(6) 0.075(6) 0.034(5) 0.010(4) -0.013(4) -0.027(5)
C201 0.042(5) 0.034(4) 0.026(4) 0.004(3) 0.011(4) -0.009(3)
C202 0.040(5) 0.049(5) 0.023(4) 0.011(3) 0.002(3) 0.006(4)
C203 0.033(4) 0.048(5) 0.042(5) 0.009(4) -0.004(4) 0.000(4)
C204 0.047(5) 0.037(4) 0.031(5) 0.005(3) 0.013(4) -0.003(4)
C205 0.035(4) 0.050(5) 0.032(5) 0.010(3) 0.004(4) -0.004(4)
P 0.0512(15) 0.0691(17) 0.0482(15) 0.0039(12) -0.0031(12) -0.0093(13)
F1 0.087(5) 0.124(6) 0.160(9) -0.007(6) -0.014(5) 0.035(5)
F2 0.082(5) 0.078(4) 0.144(7) -0.002(5) -0.033(5) -0.016(4)
F3 0.131(7) 0.093(5) 0.139(7) -0.050(5) -0.065(6) 0.050(5)
F4 0.161(8) 0.097(5) 0.162(8) 0.039(5) -0.112(7) -0.062(5)
F5 0.170(9) 0.140(7) 0.094(6) 0.010(5) 0.055(6) -0.027(6)
F6 0.127(7) 0.134(7) 0.107(6) 0.030(5) 0.013(6) -0.018(6)

loop_
_atom_type_symbol
_atom_type_description
_atom_type_scat_dispersion_real
_atom_type_scat_dispersion_imag
_atom_type_scat_source
C C 0.0033 0.0016 'International Tables Vol C Tables 4.2.6.8 and 6.1.1.4'
H H 0 0 'International Tables Vol C Tables 4.2.6.8 and 6.1.1.4'
F F 0.0171 0.0103 'International Tables Vol C Tables 4.2.6.8 and 6.1.1.4'
N N 0.0061 0.0033 'International Tables Vol C Tables 4.2.6.8 and 6.1.1.4'
P P 0.1023 0.0942 'International Tables Vol C Tables 4.2.6.8 and 6.1.1.4'
Ru Ru -1.2594 0.8363 'International Tables Vol C Tables 4.2.6.8 and 6.1.1.4'

loop_
_geom_angle_atom_site_label_1
_geom_angle_atom_site_label_2
_geom_angle_atom_site_label_3
_geom_angle
C1 Ru1 C101 93.5(3)
C1 Ru1 C102 125.8(3)
C101 Ru1 C102 36.4(3)
C1 Ru1 C105 93.4(3)
C101 Ru1 C105 37.2(3)
C102 Ru1 C105 60.4(3)
C1 Ru1 P1 82.5(2)
C101 Ru1 P1 117.2(2)
C102 Ru1 P1 101.5(2)
C105 Ru1 P1 154.0(2)
C1 Ru1 C104 124.0(3)
C101 Ru1 C104 61.1(3)
C102 Ru1 C104 60.1(3)
C105 Ru1 C104 35.8(3)
P1 Ru1 C104 152.9(2)
C1 Ru1 C103 152.7(3)
C101 Ru1 C103 61.2(3)
C102 Ru1 C103 35.9(3)
C105 Ru1 C103 60.6(3)
P1 Ru1 C103 116.8(2)
C104 Ru1 C103 36.6(3)
C1 Ru1 P2 91.2(2)
C101 Ru1 P2 159.5(2)
C102 Ru1 P2 142.9(2)
C105 Ru1 P2 122.7(2)
P1 Ru1 P2 83.14(8)
C104 Ru1 P2 100.0(2)
C103 Ru1 P2 109.2(2)
N5 Ru2 C204 120.5(3)
N5 Ru2 C203 156.7(3)
C204 Ru2 C203 37.9(3)
N5 Ru2 C205 94.2(3)
C204 Ru2 C205 37.7(3)
C203 Ru2 C205 62.9(3)
N5 Ru2 C202 137.0(3)
C204 Ru2 C202 62.3(3)
C203 Ru2 C202 37.0(3)
C205 Ru2 C202 61.9(3)
N5 Ru2 C201 102.0(3)
C204 Ru2 C201 62.5(3)
C203 Ru2 C201 62.7(3)
C205 Ru2 C201 36.9(3)
C202 Ru2 C201 37.4(3)
N5 Ru2 P4 85.74(18)
C204 Ru2 P4 87.8(2)
C203 Ru2 P4 99.3(2)
C205 Ru2 P4 113.7(2)
C202 Ru2 P4 135.6(2)
C201 Ru2 P4 149.3(2)
N5 Ru2 P3 96.4(2)
C204 Ru2 P3 142.9(2)
C203 Ru2 P3 105.1(2)
C205 Ru2 P3 146.3(2)
C202 Ru2 P3 89.2(2)
C201 Ru2 P3 109.4(2)
P4 Ru2 P3 98.97(8)
C121 P1 C111 103.0(3)
C121 P1 C10 104.7(3)
C111 P1 C10 102.4(4)
C121 P1 Ru1 117.0(2)
C111 P1 Ru1 120.3(3)
C10 P1 Ru1 107.5(3)
C116 C111 C112 117.9(7)
C116 C111 P1 121.6(6)
C112 C111 P1 120.4(6)
C113 C112 C111 118.8(8)
C113 C112 H112 120.6
C111 C112 H112 120.6
C114 C113 C112 121.6(8)
C114 C113 H113 119.2
C112 C113 H113 119.2
C113 C114 C115 120.3(8)
C113 C114 H114 119.9
C115 C114 H114 119.9
C114 C115 C116 118.4(9)
C114 C115 H115 120.8
C116 C115 H115 120.8
C115 C116 C111 123.0(8)
C115 C116 H116 118.5
C111 C116 H116 118.5
C126 C121 C122 118.7(7)
C126 C121 P1 121.7(6)
C122 C121 P1 119.5(6)
C123 C122 C121 120.6(8)
C123 C122 H122 119.7
C121 C122 H122 119.7
C124 C123 C122 119.6(8)
C124 C123 H123 120.2
C122 C123 H123 120.2
C125 C124 C123 121.6(7)
C125 C124 H124 119.2
C123 C124 H124 119.2
C124 C125 C126 119.7(7)
C124 C125 H125 120.2
C126 C125 H125 120.2
C121 C126 C125 119.8(7)
C121 C126 H126 120.1
C125 C126 H126 120.1
C20 C10 P1 107.2(5)
C20 C10 H10A 110.3
P1 C10 H10A 110.3
C20 C10 H10B 110.3
P1 C10 H10B 110.3
H10A C10 H10B 108.5
C10 C20 P2 109.9(6)
C10 C20 H20A 109.7
P2 C20 H20A 109.7
C10 C20 H20B 109.7
P2 C20 H20B 109.7
H20A C20 H20B 108.2
C221 P2 C20 102.5(4)
C221 P2 C211 102.4(4)
C20 P2 C211 103.4(4)
C221 P2 Ru1 118.5(3)
C20 P2 Ru1 109.7(2)
C211 P2 Ru1 118.3(3)
C212 C211 C216 119.1(7)
C212 C211 P2 119.9(6)
C216 C211 P2 120.6(6)
C211 C212 C213 121.4(8)
C211 C212 H212 119.3
C213 C212 H212 119.3
C212 C213 C214 118.4(9)
C212 C213 H213 120.8
C214 C213 H213 120.8
C215 C214 C213 120.5(9)
C215 C214 H214 119.8
C213 C214 H214 119.8
C214 C215 C216 121.1(9)
C214 C215 H215 119.5
C216 C215 H215 119.5
C215 C216 C211 119.5(8)
C215 C216 H216 120.2
C211 C216 H216 120.2
C226 C221 C222 116.7(8)
C226 C221 P2 122.1(7)
C222 C221 P2 121.2(6)
C221 C222 C223 121.1(8)
C221 C222 H222 119.5
C223 C222 H222 119.5
C224 C223 C222 119.8(9)
C224 C223 H223 120.1
C222 C223 H223 120.1
C223 C224 C225 121.7(9)
C223 C224 H224 119.1
C225 C224 H224 119.1
C224 C225 C226 117.7(9)
C224 C225 H225 121.2
C226 C225 H225 121.2
C221 C226 C225 123.0(9)
C221 C226 H226 118.5
C225 C226 H226 118.5
C2 C1 Ru1 173.1(7)
C1 C2 C3 176.6(9)
C4 C3 C2 125.8(9)
C4 C3 C31 115.3(7)
C2 C3 C31 118.8(8)
N31 C31 C3 175.8(10)
C3 C4 C41 119.8(8)
C3 C4 C5 123.4(8)
C41 C4 C5 116.8(8)
N41 C41 C4 176.4(10)
N5 C5 C4 176.2(10)
C5 N5 Ru2 168.0(6)
C331 P3 C321 103.7(4)
C331 P3 C311 105.9(4)
C321 P3 C311 98.0(4)
C331 P3 Ru2 110.2(3)
C321 P3 Ru2 111.9(3)
C311 P3 Ru2 124.8(3)
C316 C311 C312 117.9(8)
C316 C311 P3 122.4(6)
C312 C311 P3 119.6(6)
C313 C312 C311 120.6(8)
C313 C312 H312 119.7
C311 C312 H312 119.7
C314 C313 C312 121.8(8)
C314 C313 H313 119.1
C312 C313 H313 119.1
C313 C314 C315 119.1(9)
C313 C314 H314 120.4
C315 C314 H314 120.4
C314 C315 C316 120.2(9)
C314 C315 H315 119.9
C316 C315 H315 119.9
C311 C316 C315 120.3(8)
C311 C316 H316 119.8
C315 C316 H316 119.8
C322 C321 C326 118.0(8)
C322 C321 P3 119.2(6)
C326 C321 P3 122.9(7)
C323 C322 C321 120.9(8)
C323 C322 H322 119.6
C321 C322 H322 119.6
C324 C323 C322 120.5(10)
C324 C323 H323 119.8
C322 C323 H323 119.8
C323 C324 C325 119.9(9)
C323 C324 H324 120
C325 C324 H324 120
C324 C325 C326 121.8(9)
C324 C325 H325 119.1
C326 C325 H325 119.1
C325 C326 C321 118.8(9)
C325 C326 H326 120.6
C321 C326 H326 120.6
C336 C331 C332 117.4(8)
C336 C331 P3 123.4(7)
C332 C331 P3 118.8(6)
C333 C332 C331 121.5(8)
C333 C332 H332 119.3
C331 C332 H332 119.3
C332 C333 C334 121.5(9)
C332 C333 H333 119.3
C334 C333 H333 119.3
C333 C334 C335 117.8(9)
C333 C334 H334 121.1
C335 C334 H334 121.1
C336 C335 C334 121.0(8)
C336 C335 H335 119.5
C334 C335 H335 119.5
C335 C336 C331 120.9(9)
C335 C336 H336 119.5
C331 C336 H336 119.5
C411 P4 C421 103.9(4)
C411 P4 C431 101.8(4)
C421 P4 C431 102.2(4)
C411 P4 Ru2 119.9(3)
C421 P4 Ru2 113.9(3)
C431 P4 Ru2 113.1(3)
C416 C411 C412 116.8(8)
C416 C411 P4 125.1(7)
C412 C411 P4 118.0(6)
C413 C412 C411 121.6(8)
C413 C412 H412 119.2
C411 C412 H412 119.2
C414 C413 C412 120.7(9)
C414 C413 H413 119.7
C412 C413 H413 119.7
C413 C414 C415 119.7(9)
C413 C414 H414 120.1
C415 C414 H414 120.1
C414 C415 C416 121.3(9)
C414 C415 H415 119.3
C416 C415 H415 119.3
C411 C416 C415 119.8(9)
C411 C416 H416 120.1
C415 C416 H416 120.1
C426 C421 C422 118.5(8)
C426 C421 P4 123.4(7)
C422 C421 P4 118.0(7)
C423 C422 C421 118.7(10)
C423 C422 H422 120.7
C421 C422 H422 120.7
C424 C423 C422 123.0(11)
C424 C423 H423 118.5
C422 C423 H423 118.5
C423 C424 C425 118.9(9)
C423 C424 H424 120.6
C425 C424 H424 120.6
C424 C425 C426 119.7(10)
C424 C425 H425 120.2
C426 C425 H425 120.2
C421 C426 C425 121.1(10)
C421 C426 H426 119.4
C425 C426 H426 119.4
C436 C431 C432 118.1(8)
C436 C431 P4 121.7(6)
C432 C431 P4 119.7(6)
C433 C432 C431 121.3(8)
C433 C432 H432 119.4
C431 C432 H432 119.4
C432 C433 C434 120.5(8)
C432 C433 H433 119.8
C434 C433 H433 119.8
C435 C434 C433 119.4(8)
C435 C434 H434 120.3
C433 C434 H434 120.3
C434 C435 C436 120.1(8)
C434 C435 H435 119.9
C436 C435 H435 119.9
C431 C436 C435 120.5(7)
C431 C436 H436 119.7
C435 C436 H436 119.7
C102 C101 C105 106.3(7)
C102 C101 C106 128.6(8)
C105 C101 C106 124.9(8)
C102 C101 Ru1 72.3(4)
C105 C101 Ru1 72.3(4)
C106 C101 Ru1 123.9(6)
C101 C102 C103 110.7(7)
C101 C102 C107 123.4(8)
C103 C102 C107 125.0(9)
C101 C102 Ru1 71.2(4)
C103 C102 Ru1 74.1(4)
C107 C102 Ru1 129.9(6)
C102 C103 C104 106.1(7)
C102 C103 C108 126.8(8)
C104 C103 C108 125.0(8)
C102 C103 Ru1 70.0(4)
C104 C103 Ru1 71.4(4)
C108 C103 Ru1 136.1(6)
C105 C104 C103 108.1(7)
C105 C104 C109 125.8(8)
C103 C104 C109 125.5(8)
C105 C104 Ru1 70.7(4)
C103 C104 Ru1 72.0(4)
C109 C104 Ru1 129.8(6)
C104 C105 C101 108.7(7)
C104 C105 C100 125.1(8)
C101 C105 C100 126.0(8)
C104 C105 Ru1 73.5(4)
C101 C105 Ru1 70.5(4)
C100 C105 Ru1 126.3(5)
C101 C106 H10C 109.5
C101 C106 H10D 109.5
H10C C106 H10D 109.5
C101 C106 H10E 109.5
H10C C106 H10E 109.5
H10D C106 H10E 109.5
C102 C107 H10F 109.5
C102 C107 H10G 109.5
H10F C107 H10G 109.5
C102 C107 H10H 109.5
H10F C107 H10H 109.5
H10G C107 H10H 109.5
C103 C108 H10I 109.5
C103 C108 H10J 109.5
H10I C108 H10J 109.5
C103 C108 H10K 109.5
H10I C108 H10K 109.5
H10J C108 H10K 109.5
C104 C109 H10L 109.5
C104 C109 H10M 109.5
H10L C109 H10M 109.5
C104 C109 H10N 109.5
H10L C109 H10N 109.5
H10M C109 H10N 109.5
C105 C100 H10O 109.5
C105 C100 H10P 109.5
H10O C100 H10P 109.5
C105 C100 H10Q 109.5
H10O C100 H10Q 109.5
H10P C100 H10Q 109.5
C205 C201 C202 107.1(7)
C205 C201 Ru2 70.6(4)
C202 C201 Ru2 70.6(4)
C205 C201 H201 126.5
C202 C201 H201 126.5
Ru2 C201 H201 123.9
C203 C202 C201 109.2(7)
C203 C202 Ru2 70.8(5)
C201 C202 Ru2 72.0(4)
C203 C202 H202 125.4
C201 C202 H202 125.4
Ru2 C202 H202 123.4
C202 C203 C204 107.4(8)
C202 C203 Ru2 72.1(5)
C204 C203 Ru2 70.9(4)
C202 C203 H203 126.3
C204 C203 H203 126.3
Ru2 C203 H203 122.4
C205 C204 C203 107.6(7)
C205 C204 Ru2 71.7(5)
C203 C204 Ru2 71.2(5)
C205 C204 H204 126.2
C203 C204 H204 126.2
Ru2 C204 H204 122.6
C201 C205 C204 108.7(8)
C201 C205 Ru2 72.5(4)
C204 C205 Ru2 70.6(4)
C201 C205 H205 125.6
C204 C205 H205 125.6
Ru2 C205 H205 122.9
F3 P F4 88.7(5)
F3 P F6 97.5(6)
F4 P F6 89.5(5)
F3 P F5 89.6(6)
F4 P F5 94.1(6)
F6 P F5 172.1(5)
F3 P F2 91.8(4)
F4 P F2 179.5(5)
F6 P F2 90.2(5)
F5 P F2 86.0(5)
F3 P F1 178.6(6)
F4 P F1 90.7(5)
F6 P F1 83.8(5)
F5 P F1 89.1(5)
F2 P F1 88.8(4)

loop_
_geom_bond_atom_site_label_1
_geom_bond_atom_site_label_2
_geom_bond_distance
Ru1 C1 1.909(8)
Ru1 C101 2.231(7)
Ru1 C102 2.246(7)
Ru1 C105 2.255(7)
Ru1 P1 2.282(2)
Ru1 C104 2.291(7)
Ru1 C103 2.299(7)
Ru1 P2 2.299(2)
Ru2 N5 2.024(7)
Ru2 C204 2.191(8)
Ru2 C203 2.195(8)
Ru2 C205 2.205(8)
Ru2 C202 2.211(7)
Ru2 C201 2.229(7)
Ru2 P4 2.334(2)
Ru2 P3 2.351(2)
P1 C121 1.810(7)
P1 C111 1.818(7)
P1 C10 1.820(8)
C111 C116 1.374(10)
C111 C112 1.398(11)
C112 C113 1.381(12)
C112 H112 0.95
C113 C114 1.362(13)
C113 H113 0.95
C114 C115 1.367(13)
C114 H114 0.95
C115 C116 1.370(12)
C115 H115 0.95
C116 H116 0.95
C121 C126 1.396(11)
C121 C122 1.395(10)
C122 C123 1.383(10)
C122 H122 0.95
C123 C124 1.368(12)
C123 H123 0.95
C124 C125 1.358(11)
C124 H124 0.95
C125 C126 1.402(11)
C125 H125 0.95
C126 H126 0.95
C10 C20 1.524(10)
C10 H10A 0.99
C10 H10B 0.99
C20 P2 1.813(8)
C20 H20A 0.99
C20 H20B 0.99
P2 C221 1.807(8)
P2 C211 1.822(8)
C211 C212 1.380(11)
C211 C216 1.385(11)
C212 C213 1.389(12)
C212 H212 0.95
C213 C214 1.388(14)
C213 H213 0.95
C214 C215 1.362(14)
C214 H214 0.95
C215 C216 1.381(11)
C215 H215 0.95
C216 H216 0.95
C221 C226 1.388(11)
C221 C222 1.391(11)
C222 C223 1.391(12)
C222 H222 0.95
C223 C224 1.360(13)
C223 H223 0.95
C224 C225 1.370(14)
C224 H224 0.95
C225 C226 1.391(12)
C225 H225 0.95
C226 H226 0.95
C1 C2 1.237(10)
C2 C3 1.384(11)
C3 C4 1.330(11)
C3 C31 1.535(13)
C31 N31 1.120(11)
C4 C41 1.414(12)
C4 C5 1.429(11)
C41 N41 1.136(11)
C5 N5 1.154(10)
P3 C331 1.817(9)
P3 C321 1.831(9)
P3 C311 1.842(8)
C311 C316 1.376(11)
C311 C312 1.379(11)
C312 C313 1.384(11)
C312 H312 0.95
C313 C314 1.335(12)
C313 H313 0.95
C314 C315 1.370(13)
C314 H314 0.95
C315 C316 1.405(13)
C315 H315 0.95
C316 H316 0.95
C321 C322 1.403(12)
C321 C326 1.403(11)
C322 C323 1.380(12)
C322 H322 0.95
C323 C324 1.343(13)
C323 H323 0.95
C324 C325 1.371(14)
C324 H324 0.95
C325 C326 1.380(13)
C325 H325 0.95
C326 H326 0.95
C331 C336 1.389(12)
C331 C332 1.390(11)
C332 C333 1.359(12)
C332 H332 0.95
C333 C334 1.368(13)
C333 H333 0.95
C334 C335 1.400(13)
C334 H334 0.95
C335 C336 1.366(13)
C335 H335 0.95
C336 H336 0.95
P4 C411 1.812(8)
P4 C421 1.815(9)
P4 C431 1.819(8)
C411 C416 1.387(11)
C411 C412 1.400(12)
C412 C413 1.367(12)
C412 H412 0.95
C413 C414 1.341(14)
C413 H413 0.95
C414 C415 1.354(15)
C414 H414 0.95
C415 C416 1.391(12)
C415 H415 0.95
C416 H416 0.95
C421 C426 1.379(12)
C421 C422 1.415(12)
C422 C423 1.380(12)
C422 H422 0.95
C423 C424 1.366(15)
C423 H423 0.95
C424 C425 1.378(15)
C424 H424 0.95
C425 C426 1.411(13)
C425 H425 0.95
C426 H426 0.95
C431 C436 1.377(11)
C431 C432 1.388(11)
C432 C433 1.367(13)
C432 H432 0.95
C433 C434 1.383(13)
C433 H433 0.95
C434 C435 1.363(11)
C434 H434 0.95
C435 C436 1.405(11)
C435 H435 0.95
C436 H436 0.95
C101 C102 1.399(12)
C101 C105 1.430(11)
C101 C106 1.487(11)
C102 C103 1.402(11)
C102 C107 1.517(11)
C103 C104 1.441(12)
C103 C108 1.477(12)
C104 C105 1.398(11)
C104 C109 1.486(11)
C105 C100 1.499(11)
C106 H10C 0.98
C106 H10D 0.98
C106 H10E 0.98
C107 H10F 0.98
C107 H10G 0.98
C107 H10H 0.98
C108 H10I 0.98
C108 H10J 0.98
C108 H10K 0.98
C109 H10L 0.98
C109 H10M 0.98
C109 H10N 0.98
C100 H10O 0.98
C100 H10P 0.98
C100 H10Q 0.98
C201 C205 1.403(11)
C201 C202 1.423(11)
C201 H201 0.95
C202 C203 1.400(11)
C202 H202 0.95
C203 C204 1.426(12)
C203 H203 0.95
C204 C205 1.419(11)
C204 H204 0.95
C205 H205 0.95
P F3 1.490(7)
P F4 1.537(7)
P F6 1.539(8)
P F5 1.540(8)
P F2 1.568(7)
P F1 1.603(8)
